data_7110803
loop_
_publ_author_name
'Nagao, Shoken'
'Seino, Hidetake'
'Mizobe, Yasushi'
'Hidai, Masanobu'

_publ_section_title
;
 Syntheses of a dinuclear Ir complex containing bridging tetraselenide
 ligands [(C5Me5)Ir(\m-Se4)2Ir(C5Me5)] and its conversion into Ir2Pd2Se3
 and Ir2Pd3Se5 clusters
;
_journal_issue 3
_journal_name_full 'Chemical Communications'
_journal_page_first 207
_journal_paper_doi 10.1039/a909403b
_journal_year 2000
_chemical_formula_sum 'C80 H81 Ir2 P3 Pd3 Se5'
_chemical_formula_weight 2233.88
_space_group_IT_number 2
_symmetry_cell_setting triclinic
_symmetry_Int_Tables_number 2
_symmetry_space_group_name_Hall '-P 1'
_symmetry_space_group_name_H-M 'P -1'
_audit_creation_date 'Thu Nov 18 16:17:39 1999'
_audit_creation_method 'from TEXRAY.INF file'
_cell_angle_alpha 94.48(1)
_cell_angle_beta 99.85(1)
_cell_angle_gamma 108.86(1)
_cell_formula_units_Z 2
_cell_length_a 14.789(3)
_cell_length_b 16.151(3)
_cell_length_c 17.590(2)
_cell_measurement_reflns_used 23
_cell_measurement_temperature 296.2
_cell_measurement_theta_max 20.0
_cell_measurement_theta_min 19.8
_cell_volume 3877.0(12)
_computing_cell_refinement 'Rigaku/AFC Diffractometer Control'
_computing_data_collection 'Rigaku/AFC Diffractometer Control'
_computing_data_reduction teXsan
_computing_publication_material teXsan
_computing_structure_refinement teXsan
_computing_structure_solution 'DIRDIF92 (PATTY)'
_diffrn_ambient_temperature 296.2
_diffrn_measurement_device_type 'Rigaku AFC7R'
_diffrn_measurement_method \w-2\q
_diffrn_orient_matrix_UB_11 0.01270
_diffrn_orient_matrix_UB_12 -0.00247
_diffrn_orient_matrix_UB_13 -0.05403
_diffrn_orient_matrix_UB_21 -0.05582
_diffrn_orient_matrix_UB_22 -0.05716
_diffrn_orient_matrix_UB_23 -0.01597
_diffrn_orient_matrix_UB_31 -0.04540
_diffrn_orient_matrix_UB_32 0.03312
_diffrn_orient_matrix_UB_33 -0.01496
_diffrn_radiation_detector 'scintillation counter'
_diffrn_radiation_monochromator graphite
_diffrn_radiation_source 'Rigaku rotating anode'
_diffrn_radiation_type 'Mo K\a'
_diffrn_radiation_wavelength 0.7107
_diffrn_reflns_av_R_equivalents 0.037
_diffrn_reflns_av_sigmaI/netI 0.045
_diffrn_reflns_limit_h_max 17
_diffrn_reflns_limit_h_min 0
_diffrn_reflns_limit_k_max 18
_diffrn_reflns_limit_k_min -19
_diffrn_reflns_limit_l_max 20
_diffrn_reflns_limit_l_min -20
_diffrn_reflns_number 14197
_diffrn_reflns_reduction_process 'Lp corrections applied'
_diffrn_reflns_theta_max 24.99
_diffrn_reflns_theta_min 2.53
_diffrn_standards_decay_% -2.40
_diffrn_standards_interval_count 150
_diffrn_standards_number 3
_exptl_absorpt_coefficient_mu 6.563
_exptl_absorpt_correction_T_max 0.999
_exptl_absorpt_correction_T_min 0.585
_exptl_absorpt_correction_type psi-scan
_exptl_absorpt_process_details '(North, Phillips & Mathews, 1968)'
_exptl_crystal_colour DarkRed
_exptl_crystal_density_diffrn 1.913
_exptl_crystal_density_method 'not measured'
_exptl_crystal_description prismatic
_exptl_crystal_F_000 2136.00
_exptl_crystal_size_max 0.400
_exptl_crystal_size_mid 0.400
_exptl_crystal_size_min 0.400
_refine_diff_density_max 1.41
_refine_diff_density_min -1.35
_refine_ls_extinction_coef 0.00026(8)
_refine_ls_extinction_method 'Zachariasen(1967) type 2 Gaussian isotropic'
_refine_ls_goodness_of_fit_ref 1.884
_refine_ls_hydrogen_treatment noref
_refine_ls_matrix_type full
_refine_ls_number_constraints 0
_refine_ls_number_parameters 792
_refine_ls_number_reflns 10195
_refine_ls_number_restraints 0
_refine_ls_R_factor_all 0.0334
_refine_ls_R_factor_gt 0.0334
_refine_ls_shift/su_max 0.0010
_refine_ls_shift/su_mean 0.0000
_refine_ls_structure_factor_coef Fsqd
_refine_ls_weighting_details 'w = 1/[\s^2^(Fo^2^) + 0.00032(Fo^2^)^2^]'
_refine_ls_weighting_scheme calc
_refine_ls_wR_factor_gt 0.0742
_refine_ls_wR_factor_ref 0.0742
_reflns_number_gt 10195
_reflns_number_total 13618
_reflns_threshold_expression >3.0sigma(I)
_cod_data_source_file a909403bsup1.cif
_cod_data_source_block '[(Cp*Ir)2{Pd(PPh3)}3Se3(Se2)]-benzene'
_cod_depositor_comments
;
The following automatic conversions were performed:
'_reflns_observed_expression' tag replaced with
'_reflns_threshold_expression' tag as specified in the replacement
file
'cod-tools/trunk/perl-scripts/inputs/replacement_tags.lst'.

'_atom_site_calc_flags'
tag replaced with '_atom_site_calc_flag' tag as specified in the
replacement file
'cod-tools/trunk/perl-scripts/inputs/replacement_tags.lst'.

'_atom_type_scat_imag'
tag replaced with '_atom_type_scat_dispersion_imag' tag as specified
in the replacement file
'cod-tools/trunk/perl-scripts/inputs/replacement_tags.lst'.

Automatic conversion script
Id: cif_correct_tags 3137 2015-03-23 15:08:43Z antanas 
;
_cod_original_cell_volume 3877(1)
_cod_original_sg_symbol_H-M 'P -1         '
_cod_original_formula_sum 'C80 H81 Ir2 P3 Pd3 Se5 '
_cod_database_code 7110803

loop_
_symmetry_equiv_pos_as_xyz
x,y,z
-x,-y,-z

loop_
_atom_site_label
_atom_site_type_symbol
_atom_site_fract_x
_atom_site_fract_y
_atom_site_fract_z
_atom_site_U_iso_or_equiv
_atom_site_adp_type
_atom_site_occupancy
_atom_site_calc_flag
Ir(1) Ir 0.08433(2) 0.30633(2) 0.40168(2) 0.02829(9) Uani 1.00 d
Ir(2) Ir -0.00768(2) 0.08497(2) 0.27507(2) 0.02975(9) Uani 1.00 d
Pd(1) Pd 0.15280(5) 0.32748(4) 0.25803(4) 0.0290(2) Uani 1.00 d
Pd(2) Pd 0.24185(4) 0.24760(4) 0.36735(4) 0.0276(2) Uani 1.00 d
Pd(3) Pd 0.26864(5) 0.22275(4) 0.19021(4) 0.0320(2) Uani 1.00 d
Se(1) Se -0.00966(6) 0.23816(5) 0.27170(5) 0.0327(2) Uani 1.00 d
Se(2) Se 0.09302(6) 0.15993(5) 0.40779(5) 0.0302(2) Uani 1.00 d
Se(3) Se 0.32772(6) 0.35434(5) 0.29337(5) 0.0322(2) Uani 1.00 d
Se(4) Se 0.15428(6) 0.10128(5) 0.24568(5) 0.0322(2) Uani 1.00 d
Se(5) Se 0.16364(7) 0.08019(6) 0.11382(5) 0.0475(3) Uani 1.00 d
P(1) P 0.0985(2) 0.3890(1) 0.1542(1) 0.0351(6) Uani 1.00 d
P(2) P 0.3600(2) 0.2061(1) 0.4393(1) 0.0309(6) Uani 1.00 d
P(3) P 0.3807(2) 0.2679(2) 0.1154(1) 0.0372(7) Uani 1.00 d
C(1) C 0.1802(6) 0.4295(6) 0.4809(5) 0.046(3) Uani 1.00 d
C(2) C 0.1316(7) 0.3629(6) 0.5280(5) 0.042(3) Uani 1.00 d
C(3) C 0.0294(7) 0.3423(5) 0.4997(5) 0.041(3) Uani 1.00 d
C(4) C 0.0140(6) 0.3969(6) 0.4421(5) 0.041(3) Uani 1.00 d
C(5) C 0.1049(7) 0.4496(6) 0.4283(5) 0.041(3) Uani 1.00 d
C(6) C 0.2906(7) 0.4766(6) 0.4889(7) 0.068(3) Uani 1.00 d
C(7) C 0.1839(9) 0.3263(7) 0.5911(6) 0.069(4) Uani 1.00 d
C(8) C -0.0456(9) 0.2804(7) 0.5356(6) 0.075(4) Uani 1.00 d
C(9) C -0.0833(7) 0.3989(7) 0.4030(6) 0.066(4) Uani 1.00 d
C(10) C 0.1247(9) 0.5206(6) 0.3784(6) 0.070(4) Uani 1.00 d
C(11) C -0.1545(7) 0.0177(7) 0.2901(8) 0.069(4) Uani 1.00 d
C(12) C -0.1580(7) 0.0206(6) 0.2077(7) 0.060(3) Uani 1.00 d
C(13) C -0.1009(7) -0.0301(6) 0.1865(6) 0.054(3) Uani 1.00 d
C(14) C -0.0643(7) -0.0611(5) 0.2546(6) 0.047(3) Uani 1.00 d
C(15) C -0.0995(8) -0.0317(7) 0.3171(5) 0.057(3) Uani 1.00 d
C(16) C -0.214(1) 0.062(1) 0.332(1) 0.204(9) Uani 1.00 d
C(17) C -0.2120(10) 0.0588(9) 0.149(1) 0.151(7) Uani 1.00 d
C(18) C -0.086(1) -0.0517(8) 0.1051(7) 0.112(5) Uani 1.00 d
C(19) C -0.0027(9) -0.1195(7) 0.2563(9) 0.110(5) Uani 1.00 d
C(20) C -0.084(1) -0.0514(9) 0.3978(7) 0.139(6) Uani 1.00 d
C(21) C 0.0275(7) 0.4598(6) 0.1758(5) 0.042(3) Uani 1.00 d
C(22) C -0.0635(7) 0.4235(7) 0.1923(6) 0.055(3) Uani 1.00 d
C(23) C -0.1187(9) 0.4744(9) 0.2099(7) 0.076(5) Uani 1.00 d
C(24) C -0.082(1) 0.5633(10) 0.2106(7) 0.085(5) Uani 1.00 d
C(25) C 0.007(1) 0.6024(8) 0.1951(8) 0.085(5) Uani 1.00 d
C(26) C 0.0616(8) 0.5506(7) 0.1771(6) 0.061(4) Uani 1.00 d
C(27) C 0.0128(6) 0.3111(6) 0.0723(5) 0.041(3) Uani 1.00 d
C(28) C 0.0161(7) 0.2257(6) 0.0618(5) 0.047(3) Uani 1.00 d
C(29) C -0.0473(9) 0.1651(7) 0.0009(6) 0.064(4) Uani 1.00 d
C(30) C -0.1166(9) 0.1848(7) -0.0484(6) 0.074(4) Uani 1.00 d
C(31) C -0.1204(8) 0.2671(8) -0.0401(6) 0.079(4) Uani 1.00 d
C(32) C -0.0583(8) 0.3300(7) 0.0216(6) 0.064(4) Uani 1.00 d
C(33) C 0.1893(7) 0.4629(6) 0.1095(5) 0.038(3) Uani 1.00 d
C(34) C 0.1707(8) 0.4790(7) 0.0335(6) 0.057(3) Uani 1.00 d
C(35) C 0.2410(9) 0.5399(8) 0.0029(6) 0.069(4) Uani 1.00 d
C(36) C 0.3293(10) 0.5829(9) 0.0478(7) 0.085(5) Uani 1.00 d
C(37) C 0.3515(8) 0.5695(8) 0.1244(7) 0.086(4) Uani 1.00 d
C(38) C 0.2813(8) 0.5072(7) 0.1538(6) 0.061(3) Uani 1.00 d
C(39) C 0.3343(6) 0.0929(5) 0.4637(5) 0.037(3) Uani 1.00 d
C(40) C 0.4047(7) 0.0690(6) 0.5098(6) 0.060(3) Uani 1.00 d
C(41) C 0.3868(8) -0.0164(8) 0.5257(7) 0.069(4) Uani 1.00 d
C(42) C 0.2993(9) -0.0789(7) 0.4941(7) 0.068(4) Uani 1.00 d
C(43) C 0.2282(8) -0.0587(6) 0.4471(7) 0.064(4) Uani 1.00 d
C(44) C 0.2453(7) 0.0281(6) 0.4312(6) 0.048(3) Uani 1.00 d
C(45) C 0.4067(6) 0.2759(6) 0.5342(5) 0.041(3) Uani 1.00 d
C(46) C 0.4574(7) 0.3650(6) 0.5355(6) 0.052(3) Uani 1.00 d
C(47) C 0.4946(8) 0.4233(7) 0.6049(7) 0.066(4) Uani 1.00 d
C(48) C 0.4788(9) 0.3930(9) 0.6724(7) 0.073(4) Uani 1.00 d
C(49) C 0.4260(9) 0.3075(9) 0.6741(6) 0.075(4) Uani 1.00 d
C(50) C 0.3899(8) 0.2485(7) 0.6037(6) 0.057(3) Uani 1.00 d
C(51) C 0.4712(6) 0.2169(5) 0.4026(5) 0.037(3) Uani 1.00 d
C(52) C 0.4621(7) 0.1729(7) 0.3298(6) 0.053(3) Uani 1.00 d
C(53) C 0.5436(9) 0.1763(8) 0.2997(6) 0.070(4) Uani 1.00 d
C(54) C 0.6364(8) 0.2242(8) 0.3425(8) 0.069(4) Uani 1.00 d
C(55) C 0.6467(7) 0.2688(7) 0.4129(8) 0.077(4) Uani 1.00 d
C(56) C 0.5653(7) 0.2631(7) 0.4447(6) 0.059(3) Uani 1.00 d
C(57) C 0.3299(7) 0.2684(6) 0.0138(5) 0.044(3) Uani 1.00 d
C(58) C 0.2520(8) 0.2979(6) -0.0045(6) 0.057(3) Uani 1.00 d
C(59) C 0.2087(8) 0.2970(7) -0.0790(7) 0.070(4) Uani 1.00 d
C(60) C 0.2412(9) 0.2641(8) -0.1399(7) 0.076(4) Uani 1.00 d
C(61) C 0.316(1) 0.2365(8) -0.1252(6) 0.080(5) Uani 1.00 d
C(62) C 0.3612(8) 0.2374(8) -0.0496(6) 0.068(4) Uani 1.00 d
C(63) C 0.4786(6) 0.3748(6) 0.1454(5) 0.040(3) Uani 1.00 d
C(64) C 0.5011(7) 0.4405(7) 0.1003(6) 0.060(3) Uani 1.00 d
C(65) C 0.5811(8) 0.5161(8) 0.1249(7) 0.080(4) Uani 1.00 d
C(66) C 0.6389(8) 0.5273(7) 0.1975(7) 0.072(4) Uani 1.00 d
C(67) C 0.6171(7) 0.4637(8) 0.2444(6) 0.064(4) Uani 1.00 d
C(68) C 0.5369(7) 0.3869(6) 0.2198(6) 0.052(3) Uani 1.00 d
C(69) C 0.4551(7) 0.1969(7) 0.1058(6) 0.055(3) Uani 1.00 d
C(70) C 0.5512(9) 0.2305(9) 0.0989(7) 0.082(5) Uani 1.00 d
C(71) C 0.6029(9) 0.172(1) 0.0882(8) 0.101(6) Uani 1.00 d
C(72) C 0.556(1) 0.083(1) 0.0821(9) 0.120(7) Uani 1.00 d
C(73) C 0.464(1) 0.0512(9) 0.0874(9) 0.105(6) Uani 1.00 d
C(74) C 0.4116(8) 0.1060(8) 0.1015(6) 0.069(4) Uani 1.00 d
C(75) C 0.611(5) 0.221(4) 0.719(2) 0.3981 Uiso 1.00 d
C(76) C 0.705(6) 0.240(2) 0.705(1) 0.3981 Uiso 1.00 d
C(77) C 0.754(1) 0.180(5) 0.716(2) 0.3981 Uiso 1.00 d
C(78) C 0.709(5) 0.100(4) 0.742(2) 0.3981 Uiso 1.00 d
C(79) C 0.615(6) 0.081(2) 0.756(1) 0.3981 Uiso 1.00 d
C(80) C 0.566(1) 0.141(5) 0.744(2) 0.3981 Uiso 1.00 d
H(1) H 0.3255 0.4525 0.5263 0.0812 Uiso 1.00 calc
H(2) H 0.3078 0.4685 0.4400 0.0812 Uiso 1.00 calc
H(3) H 0.3067 0.5379 0.5056 0.0812 Uiso 1.00 calc
H(4) H 0.1654 0.3377 0.6389 0.0828 Uiso 1.00 calc
H(5) H 0.1666 0.2643 0.5770 0.0828 Uiso 1.00 calc
H(6) H 0.2524 0.3538 0.5969 0.0828 Uiso 1.00 calc
H(7) H -0.0371 0.3032 0.5888 0.0902 Uiso 1.00 calc
H(8) H -0.1091 0.2748 0.5085 0.0902 Uiso 1.00 calc
H(9) H -0.0382 0.2241 0.5322 0.0902 Uiso 1.00 calc
H(10) H -0.0856 0.4566 0.4141 0.0789 Uiso 1.00 calc
H(11) H -0.0926 0.3837 0.3483 0.0789 Uiso 1.00 calc
H(12) H -0.1335 0.3578 0.4219 0.0789 Uiso 1.00 calc
H(13) H 0.1581 0.5761 0.4103 0.0846 Uiso 1.00 calc
H(14) H 0.1638 0.5100 0.3439 0.0846 Uiso 1.00 calc
H(15) H 0.0646 0.5210 0.3491 0.0846 Uiso 1.00 calc
H(16) H -0.1932 0.1231 0.3282 0.2442 Uiso 1.00 calc
H(17) H -0.2817 0.0355 0.3079 0.2442 Uiso 1.00 calc
H(18) H -0.2054 0.0535 0.3852 0.2442 Uiso 1.00 calc
H(19) H -0.2455 0.0900 0.1749 0.1808 Uiso 1.00 calc
H(20) H -0.1673 0.0982 0.1247 0.1808 Uiso 1.00 calc
H(21) H -0.2579 0.0126 0.1115 0.1808 Uiso 1.00 calc
H(22) H -0.1125 -0.1139 0.0894 0.1349 Uiso 1.00 calc
H(23) H -0.1178 -0.0233 0.0698 0.1349 Uiso 1.00 calc
H(24) H -0.0180 -0.0315 0.1051 0.1349 Uiso 1.00 calc
H(25) H -0.0382 -0.1735 0.2228 0.1324 Uiso 1.00 calc
H(26) H 0.0556 -0.0904 0.2392 0.1324 Uiso 1.00 calc
H(27) H 0.0135 -0.1312 0.3080 0.1324 Uiso 1.00 calc
H(28) H -0.1447 -0.0830 0.4098 0.1664 Uiso 1.00 calc
H(29) H -0.0426 -0.0862 0.4029 0.1664 Uiso 1.00 calc
H(30) H -0.0535 0.0024 0.4328 0.1664 Uiso 1.00 calc
H(31) H -0.0894 0.3613 0.1916 0.0659 Uiso 1.00 calc
H(32) H -0.1813 0.4475 0.2213 0.0912 Uiso 1.00 calc
H(33) H -0.1201 0.5985 0.2221 0.1019 Uiso 1.00 calc
H(34) H 0.0318 0.6647 0.1965 0.1019 Uiso 1.00 calc
H(35) H 0.1239 0.5783 0.1654 0.0731 Uiso 1.00 calc
H(36) H 0.0621 0.2096 0.0967 0.0569 Uiso 1.00 calc
H(37) H -0.0426 0.1079 -0.0071 0.0765 Uiso 1.00 calc
H(38) H -0.1619 0.1407 -0.0884 0.0886 Uiso 1.00 calc
H(39) H -0.1657 0.2823 -0.0765 0.0946 Uiso 1.00 calc
H(40) H -0.0647 0.3865 0.0291 0.0767 Uiso 1.00 calc
H(41) H 0.1084 0.4479 0.0012 0.0690 Uiso 1.00 calc
H(42) H 0.2262 0.5506 -0.0494 0.0828 Uiso 1.00 calc
H(43) H 0.3777 0.6234 0.0268 0.1019 Uiso 1.00 calc
H(44) H 0.4136 0.6022 0.1565 0.1034 Uiso 1.00 calc
H(45) H 0.2973 0.4953 0.2054 0.0736 Uiso 1.00 calc
H(46) H 0.4669 0.1124 0.5311 0.0720 Uiso 1.00 calc
H(47) H 0.4355 -0.0311 0.5586 0.0825 Uiso 1.00 calc
H(48) H 0.2871 -0.1379 0.5047 0.0814 Uiso 1.00 calc
H(49) H 0.1671 -0.1035 0.4252 0.0763 Uiso 1.00 calc
H(50) H 0.1960 0.0424 0.3983 0.0578 Uiso 1.00 calc
H(51) H 0.4669 0.3868 0.4878 0.0620 Uiso 1.00 calc
H(52) H 0.5307 0.4837 0.6046 0.0786 Uiso 1.00 calc
H(53) H 0.5054 0.4325 0.7200 0.0874 Uiso 1.00 calc
H(54) H 0.4134 0.2877 0.7219 0.0897 Uiso 1.00 calc
H(55) H 0.3532 0.1883 0.6045 0.0687 Uiso 1.00 calc
H(56) H 0.3989 0.1397 0.2998 0.0637 Uiso 1.00 calc
H(57) H 0.5358 0.1455 0.2494 0.0844 Uiso 1.00 calc
H(58) H 0.6922 0.2254 0.3222 0.0826 Uiso 1.00 calc
H(59) H 0.7100 0.3046 0.4412 0.0930 Uiso 1.00 calc
H(60) H 0.5743 0.2913 0.4962 0.0705 Uiso 1.00 calc
H(61) H 0.2279 0.3195 0.0367 0.0685 Uiso 1.00 calc
H(62) H 0.1561 0.3189 -0.0895 0.0844 Uiso 1.00 calc
H(63) H 0.2095 0.2614 -0.1922 0.0916 Uiso 1.00 calc
H(64) H 0.3396 0.2157 -0.1672 0.0958 Uiso 1.00 calc
H(65) H 0.4146 0.2164 -0.0404 0.0814 Uiso 1.00 calc
H(66) H 0.4604 0.4338 0.0506 0.0725 Uiso 1.00 calc
H(67) H 0.5962 0.5603 0.0920 0.0965 Uiso 1.00 calc
H(68) H 0.6943 0.5795 0.2149 0.0866 Uiso 1.00 calc
H(69) H 0.6572 0.4720 0.2946 0.0770 Uiso 1.00 calc
H(70) H 0.5218 0.3430 0.2531 0.0620 Uiso 1.00 calc
H(71) H 0.5824 0.2924 0.1013 0.0979 Uiso 1.00 calc
H(72) H 0.6698 0.1945 0.0852 0.1214 Uiso 1.00 calc
H(73) H 0.5904 0.0435 0.0739 0.1442 Uiso 1.00 calc
H(74) H 0.4319 -0.0111 0.0815 0.1266 Uiso 1.00 calc
H(75) H 0.3462 0.0817 0.1081 0.0833 Uiso 1.00 calc
H(76) H 0.5775 0.2618 0.7107 0.4777 Uiso 1.00 calc
H(77) H 0.7359 0.2949 0.6874 0.4777 Uiso 1.00 calc
H(78) H 0.8183 0.1938 0.7068 0.4777 Uiso 1.00 calc
H(79) H 0.7422 0.0595 0.7495 0.4777 Uiso 1.00 calc
H(80) H 0.5838 0.0264 0.7729 0.4777 Uiso 1.00 calc
H(81) H 0.5014 0.1275 0.7535 0.4777 Uiso 1.00 calc

loop_
_atom_site_aniso_label
_atom_site_aniso_U_11
_atom_site_aniso_U_22
_atom_site_aniso_U_33
_atom_site_aniso_U_12
_atom_site_aniso_U_13
_atom_site_aniso_U_23
Ir(1) 0.0300(2) 0.0262(2) 0.0292(2) 0.0098(1) 0.0092(1) -0.0006(1)
Ir(2) 0.0304(2) 0.0255(2) 0.0300(2) 0.0051(1) 0.0077(1) 0.0006(1)
Pd(1) 0.0341(4) 0.0271(3) 0.0279(3) 0.0121(3) 0.0077(3) 0.0051(3)
Pd(2) 0.0270(3) 0.0253(3) 0.0294(3) 0.0079(3) 0.0058(3) 0.0032(3)
Pd(3) 0.0352(4) 0.0288(3) 0.0312(4) 0.0075(3) 0.0129(3) 0.0006(3)
Se(1) 0.0323(5) 0.0306(4) 0.0341(5) 0.0116(4) 0.0038(4) 0.0011(4)
Se(2) 0.0339(5) 0.0273(4) 0.0285(4) 0.0082(4) 0.0087(4) 0.0035(3)
Se(3) 0.0320(5) 0.0269(4) 0.0335(5) 0.0037(4) 0.0091(4) 0.0021(4)
Se(4) 0.0353(5) 0.0274(4) 0.0334(5) 0.0084(4) 0.0113(4) 0.0014(4)
Se(5) 0.0580(6) 0.0387(5) 0.0376(5) 0.0052(5) 0.0173(5) -0.0100(4)
P(1) 0.043(1) 0.036(1) 0.031(1) 0.019(1) 0.007(1) 0.0080(10)
P(2) 0.030(1) 0.031(1) 0.032(1) 0.0107(9) 0.0064(9) 0.0065(9)
P(3) 0.038(1) 0.044(1) 0.034(1) 0.014(1) 0.016(1) 0.006(1)
C(1) 0.040(5) 0.037(5) 0.050(6) 0.006(4) 0.014(5) -0.025(4)
C(2) 0.061(6) 0.039(5) 0.024(5) 0.018(5) 0.009(4) -0.009(4)
C(3) 0.051(6) 0.031(5) 0.042(5) 0.011(4) 0.024(5) -0.003(4)
C(4) 0.041(5) 0.045(5) 0.038(5) 0.021(4) 0.008(4) -0.012(4)
C(5) 0.050(6) 0.039(5) 0.034(5) 0.018(4) 0.009(4) -0.008(4)
C(6) 0.031(5) 0.048(6) 0.103(9) -0.006(5) 0.013(6) -0.025(6)
C(7) 0.101(9) 0.076(8) 0.038(6) 0.055(7) -0.011(6) 0.004(5)
C(8) 0.090(9) 0.064(7) 0.077(8) 0.014(6) 0.058(7) 0.003(6)
C(9) 0.055(7) 0.086(8) 0.064(7) 0.045(6) 0.004(5) -0.018(6)
C(10) 0.12(1) 0.037(6) 0.058(7) 0.023(6) 0.031(7) 0.009(5)
C(11) 0.040(6) 0.055(7) 0.099(10) -0.011(5) 0.041(6) -0.010(7)
C(12) 0.029(5) 0.046(6) 0.090(9) 0.003(5) -0.008(5) 0.016(6)
C(13) 0.048(6) 0.040(6) 0.046(6) -0.020(5) 0.016(5) -0.014(5)
C(14) 0.047(6) 0.024(5) 0.052(6) -0.003(4) -0.007(5) 0.007(4)
C(15) 0.062(7) 0.056(7) 0.027(5) -0.014(5) 0.003(5) 0.011(5)
C(16) 0.10(1) 0.12(1) 0.35(3) -0.029(10) 0.15(2) -0.12(2)
C(17) 0.068(9) 0.081(10) 0.25(2) 0.001(8) -0.08(1) 0.04(1)
C(18) 0.13(1) 0.086(9) 0.053(8) -0.044(8) 0.028(8) -0.028(7)
C(19) 0.075(9) 0.028(6) 0.20(2) 0.010(6) -0.018(9) -0.008(8)
C(20) 0.16(1) 0.11(1) 0.065(9) -0.073(10) 0.011(9) 0.031(8)
C(21) 0.057(6) 0.042(5) 0.034(5) 0.030(5) 0.002(4) 0.010(4)
C(22) 0.059(7) 0.063(7) 0.058(7) 0.037(6) 0.017(5) 0.017(5)
C(23) 0.076(8) 0.12(1) 0.073(8) 0.070(8) 0.028(7) 0.036(8)
C(24) 0.12(1) 0.11(1) 0.067(8) 0.09(1) 0.026(8) 0.021(8)
C(25) 0.12(1) 0.064(8) 0.10(1) 0.059(8) 0.031(9) 0.006(7)
C(26) 0.080(8) 0.054(7) 0.059(7) 0.034(6) 0.020(6) 0.007(5)
C(27) 0.048(6) 0.049(6) 0.032(5) 0.023(5) 0.007(4) 0.008(4)
C(28) 0.066(7) 0.043(5) 0.037(5) 0.026(5) 0.006(5) 0.003(4)
C(29) 0.084(8) 0.047(6) 0.057(7) 0.020(6) 0.016(6) -0.003(5)
C(30) 0.093(9) 0.054(7) 0.048(7) 0.007(7) -0.010(6) -0.014(6)
C(31) 0.076(8) 0.077(9) 0.058(7) 0.016(7) -0.027(6) -0.004(6)
C(32) 0.070(7) 0.061(7) 0.064(7) 0.034(6) -0.003(6) 0.014(6)
C(33) 0.055(6) 0.042(5) 0.028(5) 0.026(5) 0.012(4) 0.016(4)
C(34) 0.067(7) 0.058(7) 0.042(6) 0.014(6) 0.010(5) 0.011(5)
C(35) 0.078(8) 0.084(9) 0.047(7) 0.026(7) 0.015(6) 0.031(6)
C(36) 0.091(10) 0.10(1) 0.078(9) 0.028(8) 0.039(8) 0.056(8)
C(37) 0.061(8) 0.094(10) 0.085(9) -0.003(7) 0.010(7) 0.044(8)
C(38) 0.056(7) 0.067(7) 0.059(7) 0.011(6) 0.013(6) 0.038(6)
C(39) 0.039(5) 0.038(5) 0.042(5) 0.018(4) 0.017(4) 0.011(4)
C(40) 0.040(6) 0.052(6) 0.092(8) 0.019(5) 0.012(6) 0.025(6)
C(41) 0.062(7) 0.074(8) 0.098(9) 0.047(7) 0.026(7) 0.049(7)
C(42) 0.078(8) 0.056(7) 0.096(9) 0.037(7) 0.047(7) 0.038(7)
C(43) 0.072(8) 0.037(6) 0.081(8) 0.015(5) 0.021(6) 0.016(6)
C(44) 0.051(6) 0.032(5) 0.063(7) 0.014(4) 0.012(5) 0.017(5)
C(45) 0.046(6) 0.046(5) 0.036(5) 0.023(5) 0.005(4) 0.005(4)
C(46) 0.045(6) 0.045(6) 0.058(7) 0.014(5) 0.004(5) -0.009(5)
C(47) 0.058(7) 0.058(7) 0.071(8) 0.023(6) -0.008(6) -0.018(6)
C(48) 0.071(8) 0.096(10) 0.048(7) 0.040(7) -0.008(6) -0.019(7)
C(49) 0.087(9) 0.12(1) 0.032(6) 0.049(8) 0.012(6) 0.008(7)
C(50) 0.065(7) 0.070(7) 0.045(6) 0.032(6) 0.014(5) 0.010(5)
C(51) 0.036(5) 0.036(5) 0.043(5) 0.015(4) 0.014(4) 0.007(4)
C(52) 0.045(6) 0.070(7) 0.052(6) 0.027(5) 0.012(5) 0.011(5)
C(53) 0.084(9) 0.097(9) 0.061(7) 0.060(8) 0.035(7) 0.026(7)
C(54) 0.055(7) 0.076(8) 0.097(10) 0.035(6) 0.039(7) 0.032(7)
C(55) 0.034(6) 0.067(8) 0.12(1) 0.008(5) 0.020(7) -0.010(7)
C(56) 0.037(6) 0.063(7) 0.072(7) 0.016(5) 0.013(5) -0.011(6)
C(57) 0.045(6) 0.045(5) 0.037(5) 0.004(4) 0.015(4) 0.011(4)
C(58) 0.061(7) 0.052(6) 0.053(7) 0.017(5) 0.002(5) 0.007(5)
C(59) 0.061(7) 0.072(8) 0.062(8) 0.015(6) -0.016(6) 0.018(6)
C(60) 0.068(8) 0.071(8) 0.054(8) -0.017(7) -0.006(7) 0.024(6)
C(61) 0.10(1) 0.095(10) 0.040(7) 0.015(8) 0.027(7) 0.018(6)
C(62) 0.068(7) 0.097(9) 0.043(6) 0.030(7) 0.022(6) 0.012(6)
C(63) 0.033(5) 0.043(5) 0.046(6) 0.008(4) 0.018(4) 0.014(4)
C(64) 0.053(6) 0.067(7) 0.049(6) -0.002(5) 0.018(5) 0.018(5)
C(65) 0.063(8) 0.080(9) 0.071(8) -0.009(7) 0.002(6) 0.027(7)
C(66) 0.052(7) 0.063(7) 0.085(9) -0.005(6) 0.022(7) 0.009(7)
C(67) 0.040(6) 0.090(9) 0.052(7) 0.014(6) 0.005(5) -0.007(6)
C(68) 0.045(6) 0.059(6) 0.051(6) 0.015(5) 0.014(5) 0.007(5)
C(69) 0.058(7) 0.067(7) 0.049(6) 0.033(6) 0.018(5) -0.003(5)
C(70) 0.072(8) 0.11(1) 0.082(9) 0.057(8) 0.033(7) 0.005(8)
C(71) 0.054(8) 0.17(2) 0.087(10) 0.064(10) 0.011(7) -0.02(1)
C(72) 0.11(1) 0.14(2) 0.11(1) 0.09(1) -0.02(1) -0.05(1)
C(73) 0.12(1) 0.09(1) 0.12(1) 0.07(1) 0.00(1) -0.021(9)
C(74) 0.077(8) 0.069(8) 0.072(8) 0.040(7) 0.018(6) -0.003(6)

loop_
_atom_type_symbol
_atom_type_description
_atom_type_scat_dispersion_real
_atom_type_scat_dispersion_imag
_atom_type_scat_source
C C 0.003 0.002
;International Tables for Crystallography

(1992, Vol. C, Tables 4.2.6.8 and 6.1.1.1)

;
H H 0.000 0.000
;International Tables for Crystallography

(1992, Vol. C, Table 6.1.1.2)

;
Ir Ir -1.444 7.990
;International Tables for Crystallography

(1992, Vol. C, Tables 4.2.6.8 and 6.1.1.1)

;
Pd Pd -0.999 1.007
;International Tables for Crystallography

(1992, Vol. C, Tables 4.2.6.8 and 6.1.1.1)

;
Se Se -0.093 2.226
;International Tables for Crystallography

(1992, Vol. C, Tables 4.2.6.8 and 6.1.1.1)

;
P P 0.102 0.094
;International Tables for Crystallography

(1992, Vol. C, Tables 4.2.6.8 and 6.1.1.1)

;

loop_
_geom_angle_atom_site_label_1
_geom_angle_atom_site_label_2
_geom_angle_atom_site_label_3
_geom_angle
_geom_angle_site_symmetry_1
_geom_angle_site_symmetry_2
_geom_angle_site_symmetry_3
_geom_angle_publ_flag
Pd(1) Ir(1) Pd(2) 57.22(2) 1_555 1_555 1_555 yes
Pd(1) Ir(1) Se(1) 53.70(2) 1_555 1_555 1_555 yes
Pd(1) Ir(1) Se(2) 95.11(3) 1_555 1_555 1_555 yes
Pd(1) Ir(1) C(1) 103.4(2) 1_555 1_555 1_555 yes
Pd(1) Ir(1) C(2) 139.9(2) 1_555 1_555 1_555 yes
Pd(1) Ir(1) C(3) 156.3(2) 1_555 1_555 1_555 yes
Pd(1) Ir(1) C(4) 118.5(2) 1_555 1_555 1_555 yes
Pd(1) Ir(1) C(5) 93.4(2) 1_555 1_555 1_555 yes
Pd(2) Ir(1) Se(1) 88.90(3) 1_555 1_555 1_555 yes
Pd(2) Ir(1) Se(2) 53.83(2) 1_555 1_555 1_555 yes
Pd(2) Ir(1) C(1) 96.2(3) 1_555 1_555 1_555 yes
Pd(2) Ir(1) C(2) 104.7(3) 1_555 1_555 1_555 yes
Pd(2) Ir(1) C(3) 139.9(3) 1_555 1_555 1_555 yes
Pd(2) Ir(1) C(4) 158.0(2) 1_555 1_555 1_555 yes
Pd(2) Ir(1) C(5) 121.7(3) 1_555 1_555 1_555 yes
Se(1) Ir(1) Se(2) 81.93(3) 1_555 1_555 1_555 yes
Se(1) Ir(1) C(1) 147.9(2) 1_555 1_555 1_555 yes
Se(1) Ir(1) C(2) 164.8(3) 1_555 1_555 1_555 yes
Se(1) Ir(1) C(3) 127.0(2) 1_555 1_555 1_555 yes
Se(1) Ir(1) C(4) 105.5(2) 1_555 1_555 1_555 yes
Se(1) Ir(1) C(5) 114.0(2) 1_555 1_555 1_555 yes
Se(2) Ir(1) C(1) 126.2(3) 1_555 1_555 1_555 yes
Se(2) Ir(1) C(2) 100.6(3) 1_555 1_555 1_555 yes
Se(2) Ir(1) C(3) 108.5(2) 1_555 1_555 1_555 yes
Se(2) Ir(1) C(4) 143.3(2) 1_555 1_555 1_555 yes
Se(2) Ir(1) C(5) 164.0(2) 1_555 1_555 1_555 yes
C(1) Ir(1) C(2) 38.8(3) 1_555 1_555 1_555 yes
C(1) Ir(1) C(3) 63.9(3) 1_555 1_555 1_555 yes
C(1) Ir(1) C(4) 62.9(3) 1_555 1_555 1_555 yes
C(1) Ir(1) C(5) 38.2(3) 1_555 1_555 1_555 yes
C(2) Ir(1) C(3) 37.9(4) 1_555 1_555 1_555 yes
C(2) Ir(1) C(4) 63.7(4) 1_555 1_555 1_555 yes
C(2) Ir(1) C(5) 64.5(3) 1_555 1_555 1_555 yes
C(3) Ir(1) C(4) 38.5(4) 1_555 1_555 1_555 yes
C(3) Ir(1) C(5) 64.1(3) 1_555 1_555 1_555 yes
C(4) Ir(1) C(5) 37.2(3) 1_555 1_555 1_555 yes
Se(1) Ir(2) Se(2) 78.82(3) 1_555 1_555 1_555 yes
Se(1) Ir(2) Se(4) 101.05(3) 1_555 1_555 1_555 yes
Se(1) Ir(2) C(11) 100.6(3) 1_555 1_555 1_555 yes
Se(1) Ir(2) C(12) 95.0(3) 1_555 1_555 1_555 yes
Se(1) Ir(2) C(13) 124.2(3) 1_555 1_555 1_555 yes
Se(1) Ir(2) C(14) 157.9(3) 1_555 1_555 1_555 yes
Se(1) Ir(2) C(15) 133.3(3) 1_555 1_555 1_555 yes
Se(2) Ir(2) Se(4) 82.70(3) 1_555 1_555 1_555 yes
Se(2) Ir(2) C(11) 106.9(3) 1_555 1_555 1_555 yes
Se(2) Ir(2) C(12) 143.9(3) 1_555 1_555 1_555 yes
Se(2) Ir(2) C(13) 155.1(3) 1_555 1_555 1_555 yes
Se(2) Ir(2) C(14) 117.8(3) 1_555 1_555 1_555 yes
Se(2) Ir(2) C(15) 95.3(2) 1_555 1_555 1_555 yes
Se(4) Ir(2) C(11) 157.7(3) 1_555 1_555 1_555 yes
Se(4) Ir(2) C(12) 133.2(3) 1_555 1_555 1_555 yes
Se(4) Ir(2) C(13) 100.0(3) 1_555 1_555 1_555 yes
Se(4) Ir(2) C(14) 95.8(3) 1_555 1_555 1_555 yes
Se(4) Ir(2) C(15) 124.4(3) 1_555 1_555 1_555 yes
C(11) Ir(2) C(12) 38.7(5) 1_555 1_555 1_555 yes
C(11) Ir(2) C(13) 62.8(4) 1_555 1_555 1_555 yes
C(11) Ir(2) C(14) 61.8(4) 1_555 1_555 1_555 yes
C(11) Ir(2) C(15) 36.5(5) 1_555 1_555 1_555 yes
C(12) Ir(2) C(13) 37.6(4) 1_555 1_555 1_555 yes
C(12) Ir(2) C(14) 62.9(4) 1_555 1_555 1_555 yes
C(12) Ir(2) C(15) 63.2(4) 1_555 1_555 1_555 yes
C(13) Ir(2) C(14) 37.5(4) 1_555 1_555 1_555 yes
C(13) Ir(2) C(15) 62.6(3) 1_555 1_555 1_555 yes
C(14) Ir(2) C(15) 37.2(4) 1_555 1_555 1_555 yes
Ir(1) Pd(1) Pd(2) 62.01(2) 1_555 1_555 1_555 yes
Ir(1) Pd(1) Se(1) 53.57(2) 1_555 1_555 1_555 yes
Ir(1) Pd(1) Se(3) 105.24(3) 1_555 1_555 1_555 yes
Ir(1) Pd(1) P(1) 128.48(7) 1_555 1_555 1_555 yes
Pd(2) Pd(1) Se(1) 92.14(3) 1_555 1_555 1_555 yes
Pd(2) Pd(1) Se(3) 54.40(3) 1_555 1_555 1_555 yes
Pd(2) Pd(1) P(1) 169.50(8) 1_555 1_555 1_555 yes
Se(1) Pd(1) Se(3) 146.29(4) 1_555 1_555 1_555 yes
Se(1) Pd(1) P(1) 95.00(6) 1_555 1_555 1_555 yes
Se(3) Pd(1) P(1) 117.61(7) 1_555 1_555 1_555 yes
Ir(1) Pd(2) Pd(1) 60.77(2) 1_555 1_555 1_555 yes
Ir(1) Pd(2) Se(2) 52.65(3) 1_555 1_555 1_555 yes
Ir(1) Pd(2) Se(3) 105.16(3) 1_555 1_555 1_555 yes
Ir(1) Pd(2) Se(4) 106.40(3) 1_555 1_555 1_555 yes
Ir(1) Pd(2) P(2) 134.99(7) 1_555 1_555 1_555 yes
Pd(1) Pd(2) Se(2) 96.97(3) 1_555 1_555 1_555 yes
Pd(1) Pd(2) Se(3) 55.60(3) 1_555 1_555 1_555 yes
Pd(1) Pd(2) Se(4) 80.85(3) 1_555 1_555 1_555 yes
Pd(1) Pd(2) P(2) 160.22(6) 1_555 1_555 1_555 yes
Se(2) Pd(2) Se(3) 152.51(4) 1_555 1_555 1_555 yes
Se(2) Pd(2) Se(4) 76.40(3) 1_555 1_555 1_555 yes
Se(2) Pd(2) P(2) 102.67(6) 1_555 1_555 1_555 yes
Se(3) Pd(2) Se(4) 98.54(3) 1_555 1_555 1_555 yes
Se(3) Pd(2) P(2) 104.81(6) 1_555 1_555 1_555 yes
Se(4) Pd(2) P(2) 101.43(6) 1_555 1_555 1_555 yes
Se(3) Pd(3) Se(4) 105.32(4) 1_555 1_555 1_555 yes
Se(3) Pd(3) Se(5) 159.74(5) 1_555 1_555 1_555 yes
Se(3) Pd(3) P(3) 99.54(6) 1_555 1_555 1_555 yes
Se(4) Pd(3) Se(5) 56.38(3) 1_555 1_555 1_555 yes
Se(4) Pd(3) P(3) 150.63(7) 1_555 1_555 1_555 yes
Se(5) Pd(3) P(3) 100.53(6) 1_555 1_555 1_555 yes
Ir(1) Se(1) Ir(2) 99.86(3) 1_555 1_555 1_555 yes
Ir(1) Se(1) Pd(1) 72.72(3) 1_555 1_555 1_555 yes
Ir(2) Se(1) Pd(1) 106.11(4) 1_555 1_555 1_555 yes
Ir(1) Se(2) Ir(2) 99.36(3) 1_555 1_555 1_555 yes
Ir(1) Se(2) Pd(2) 73.52(3) 1_555 1_555 1_555 yes
Ir(2) Se(2) Pd(2) 98.36(3) 1_555 1_555 1_555 yes
Pd(1) Se(3) Pd(2) 70.00(3) 1_555 1_555 1_555 yes
Pd(1) Se(3) Pd(3) 77.19(3) 1_555 1_555 1_555 yes
Pd(2) Se(3) Pd(3) 82.10(3) 1_555 1_555 1_555 yes
Ir(2) Se(4) Pd(2) 89.73(3) 1_555 1_555 1_555 yes
Ir(2) Se(4) Pd(3) 130.53(4) 1_555 1_555 1_555 yes
Ir(2) Se(4) Se(5) 117.55(4) 1_555 1_555 1_555 yes
Pd(2) Se(4) Pd(3) 73.25(3) 1_555 1_555 1_555 yes
Pd(2) Se(4) Se(5) 133.38(4) 1_555 1_555 1_555 yes
Pd(3) Se(4) Se(5) 60.22(3) 1_555 1_555 1_555 yes
Pd(3) Se(5) Se(4) 63.40(3) 1_555 1_555 1_555 yes
Pd(1) P(1) C(21) 114.9(3) 1_555 1_555 1_555 yes
Pd(1) P(1) C(27) 115.7(3) 1_555 1_555 1_555 yes
Pd(1) P(1) C(33) 118.0(3) 1_555 1_555 1_555 yes
C(21) P(1) C(27) 100.7(4) 1_555 1_555 1_555 yes
C(21) P(1) C(33) 100.8(4) 1_555 1_555 1_555 yes
C(27) P(1) C(33) 104.3(4) 1_555 1_555 1_555 yes
Pd(2) P(2) C(39) 121.6(3) 1_555 1_555 1_555 yes
Pd(2) P(2) C(45) 109.6(3) 1_555 1_555 1_555 yes
Pd(2) P(2) C(51) 118.3(3) 1_555 1_555 1_555 yes
C(39) P(2) C(45) 103.8(4) 1_555 1_555 1_555 yes
C(39) P(2) C(51) 98.3(4) 1_555 1_555 1_555 yes
C(45) P(2) C(51) 102.9(4) 1_555 1_555 1_555 yes
Pd(3) P(3) C(57) 114.8(3) 1_555 1_555 1_555 yes
Pd(3) P(3) C(63) 119.3(3) 1_555 1_555 1_555 yes
Pd(3) P(3) C(69) 114.8(3) 1_555 1_555 1_555 yes
C(57) P(3) C(63) 104.9(4) 1_555 1_555 1_555 yes
C(57) P(3) C(69) 101.4(5) 1_555 1_555 1_555 yes
C(63) P(3) C(69) 99.2(4) 1_555 1_555 1_555 yes
Ir(1) C(1) C(2) 70.8(4) 1_555 1_555 1_555 yes
Ir(1) C(1) C(5) 71.1(4) 1_555 1_555 1_555 yes
Ir(1) C(1) C(6) 127.7(7) 1_555 1_555 1_555 yes
C(2) C(1) C(5) 108.3(7) 1_555 1_555 1_555 yes
C(2) C(1) C(6) 127.3(9) 1_555 1_555 1_555 yes
C(5) C(1) C(6) 124.2(8) 1_555 1_555 1_555 yes
Ir(1) C(2) C(1) 70.4(4) 1_555 1_555 1_555 yes
Ir(1) C(2) C(3) 67.6(5) 1_555 1_555 1_555 yes
Ir(1) C(2) C(7) 125.6(7) 1_555 1_555 1_555 yes
C(1) C(2) C(3) 105.5(8) 1_555 1_555 1_555 yes
C(1) C(2) C(7) 125.0(8) 1_555 1_555 1_555 yes
C(3) C(2) C(7) 129.5(8) 1_555 1_555 1_555 yes
Ir(1) C(3) C(2) 74.5(6) 1_555 1_555 1_555 yes
Ir(1) C(3) C(4) 72.5(6) 1_555 1_555 1_555 yes
Ir(1) C(3) C(8) 125.7(6) 1_555 1_555 1_555 yes
C(2) C(3) C(4) 109.6(7) 1_555 1_555 1_555 yes
C(2) C(3) C(8) 122.1(9) 1_555 1_555 1_555 yes
C(4) C(3) C(8) 127.8(9) 1_555 1_555 1_555 yes
Ir(1) C(4) C(3) 69.0(6) 1_555 1_555 1_555 yes
Ir(1) C(4) C(5) 73.1(6) 1_555 1_555 1_555 yes
Ir(1) C(4) C(9) 124.9(6) 1_555 1_555 1_555 yes
C(3) C(4) C(5) 109.6(8) 1_555 1_555 1_555 yes
C(3) C(4) C(9) 125.3(8) 1_555 1_555 1_555 yes
C(5) C(4) C(9) 125.0(9) 1_555 1_555 1_555 yes
Ir(1) C(5) C(1) 70.8(5) 1_555 1_555 1_555 yes
Ir(1) C(5) C(4) 69.7(5) 1_555 1_555 1_555 yes
Ir(1) C(5) C(10) 130.2(7) 1_555 1_555 1_555 yes
C(1) C(5) C(4) 106.8(8) 1_555 1_555 1_555 yes
C(1) C(5) C(10) 124.5(8) 1_555 1_555 1_555 yes
C(4) C(5) C(10) 128.3(10) 1_555 1_555 1_555 yes
C(1) C(6) H(1) 109.5(9) 1_555 1_555 1_555 no
C(1) C(6) H(2) 109.5(8) 1_555 1_555 1_555 no
C(1) C(6) H(3) 109.5(10) 1_555 1_555 1_555 no
H(1) C(6) H(2) 109(1) 1_555 1_555 1_555 no
H(1) C(6) H(3) 109.5(9) 1_555 1_555 1_555 no
H(2) C(6) H(3) 109(1) 1_555 1_555 1_555 no
C(2) C(7) H(4) 109(1) 1_555 1_555 1_555 no
C(2) C(7) H(5) 109.5(8) 1_555 1_555 1_555 no
C(2) C(7) H(6) 109.5(9) 1_555 1_555 1_555 no
H(4) C(7) H(5) 109(1) 1_555 1_555 1_555 no
H(4) C(7) H(6) 109.5(9) 1_555 1_555 1_555 no
H(5) C(7) H(6) 109(1) 1_555 1_555 1_555 no
C(3) C(8) H(7) 109.5(8) 1_555 1_555 1_555 no
C(3) C(8) H(8) 109(1) 1_555 1_555 1_555 no
C(3) C(8) H(9) 109(1) 1_555 1_555 1_555 no
H(7) C(8) H(8) 109(1) 1_555 1_555 1_555 no
H(7) C(8) H(9) 109(1) 1_555 1_555 1_555 no
H(8) C(8) H(9) 109.5(9) 1_555 1_555 1_555 no
C(4) C(9) H(10) 109.5(8) 1_555 1_555 1_555 no
C(4) C(9) H(11) 109(1) 1_555 1_555 1_555 no
C(4) C(9) H(12) 109(1) 1_555 1_555 1_555 no
H(10) C(9) H(11) 109(1) 1_555 1_555 1_555 no
H(10) C(9) H(12) 109(1) 1_555 1_555 1_555 no
H(11) C(9) H(12) 109.5(9) 1_555 1_555 1_555 no
C(5) C(10) H(13) 109.5(9) 1_555 1_555 1_555 no
C(5) C(10) H(14) 109(1) 1_555 1_555 1_555 no
C(5) C(10) H(15) 109.5(10) 1_555 1_555 1_555 no
H(13) C(10) H(14) 109(1) 1_555 1_555 1_555 no
H(13) C(10) H(15) 109(1) 1_555 1_555 1_555 no
H(14) C(10) H(15) 109(1) 1_555 1_555 1_555 no
Ir(2) C(11) C(12) 72.0(6) 1_555 1_555 1_555 yes
Ir(2) C(11) C(15) 73.3(6) 1_555 1_555 1_555 yes
Ir(2) C(11) C(16) 124.6(8) 1_555 1_555 1_555 yes
C(12) C(11) C(15) 110(1) 1_555 1_555 1_555 yes
C(12) C(11) C(16) 119(1) 1_555 1_555 1_555 yes
C(15) C(11) C(16) 130(1) 1_555 1_555 1_555 yes
Ir(2) C(12) C(11) 69.3(5) 1_555 1_555 1_555 yes
Ir(2) C(12) C(13) 72.1(5) 1_555 1_555 1_555 yes
Ir(2) C(12) C(17) 126.6(7) 1_555 1_555 1_555 yes
C(11) C(12) C(13) 105.5(10) 1_555 1_555 1_555 yes
C(11) C(12) C(17) 132(1) 1_555 1_555 1_555 yes
C(13) C(12) C(17) 122(1) 1_555 1_555 1_555 yes
Ir(2) C(13) C(12) 70.3(5) 1_555 1_555 1_555 yes
Ir(2) C(13) C(14) 70.8(4) 1_555 1_555 1_555 yes
Ir(2) C(13) C(18) 126.9(7) 1_555 1_555 1_555 yes
C(12) C(13) C(14) 107.8(9) 1_555 1_555 1_555 yes
C(12) C(13) C(18) 126(1) 1_555 1_555 1_555 yes
C(14) C(13) C(18) 125(1) 1_555 1_555 1_555 yes
Ir(2) C(14) C(13) 71.8(5) 1_555 1_555 1_555 yes
Ir(2) C(14) C(15) 71.1(5) 1_555 1_555 1_555 yes
Ir(2) C(14) C(19) 125.4(6) 1_555 1_555 1_555 yes
C(13) C(14) C(15) 108.5(10) 1_555 1_555 1_555 yes
C(13) C(14) C(19) 124(1) 1_555 1_555 1_555 yes
C(15) C(14) C(19) 127(1) 1_555 1_555 1_555 yes
Ir(2) C(15) C(11) 70.3(6) 1_555 1_555 1_555 yes
Ir(2) C(15) C(14) 71.7(5) 1_555 1_555 1_555 yes
Ir(2) C(15) C(20) 125.0(7) 1_555 1_555 1_555 yes
C(11) C(15) C(14) 108.1(10) 1_555 1_555 1_555 yes
C(11) C(15) C(20) 124(1) 1_555 1_555 1_555 yes
C(14) C(15) C(20) 127(1) 1_555 1_555 1_555 yes
C(11) C(16) H(16) 109(1) 1_555 1_555 1_555 no
C(11) C(16) H(17) 109(1) 1_555 1_555 1_555 no
C(11) C(16) H(18) 109(1) 1_555 1_555 1_555 no
H(16) C(16) H(17) 109(1) 1_555 1_555 1_555 no
H(16) C(16) H(18) 109(1) 1_555 1_555 1_555 no
H(17) C(16) H(18) 109(1) 1_555 1_555 1_555 no
C(12) C(17) H(19) 109(1) 1_555 1_555 1_555 no
C(12) C(17) H(20) 109(1) 1_555 1_555 1_555 no
C(12) C(17) H(21) 109(1) 1_555 1_555 1_555 no
H(19) C(17) H(20) 109(1) 1_555 1_555 1_555 no
H(19) C(17) H(21) 109(1) 1_555 1_555 1_555 no
H(20) C(17) H(21) 109(1) 1_555 1_555 1_555 no
C(13) C(18) H(22) 109(1) 1_555 1_555 1_555 no
C(13) C(18) H(23) 109(1) 1_555 1_555 1_555 no
C(13) C(18) H(24) 109.5(9) 1_555 1_555 1_555 no
H(22) C(18) H(23) 109(1) 1_555 1_555 1_555 no
H(22) C(18) H(24) 109(1) 1_555 1_555 1_555 no
H(23) C(18) H(24) 109(1) 1_555 1_555 1_555 no
C(14) C(19) H(25) 109(1) 1_555 1_555 1_555 no
C(14) C(19) H(26) 109(1) 1_555 1_555 1_555 no
C(14) C(19) H(27) 109(1) 1_555 1_555 1_555 no
H(25) C(19) H(26) 109(1) 1_555 1_555 1_555 no
H(25) C(19) H(27) 109(1) 1_555 1_555 1_555 no
H(26) C(19) H(27) 109(1) 1_555 1_555 1_555 no
C(15) C(20) H(28) 109(1) 1_555 1_555 1_555 no
C(15) C(20) H(29) 109(1) 1_555 1_555 1_555 no
C(15) C(20) H(30) 109(1) 1_555 1_555 1_555 no
H(28) C(20) H(29) 109(1) 1_555 1_555 1_555 no
H(28) C(20) H(30) 109(1) 1_555 1_555 1_555 no
H(29) C(20) H(30) 109(1) 1_555 1_555 1_555 no
P(1) C(21) C(22) 120.3(7) 1_555 1_555 1_555 yes
P(1) C(21) C(26) 123.1(8) 1_555 1_555 1_555 yes
C(22) C(21) C(26) 116(1) 1_555 1_555 1_555 yes
C(21) C(22) C(23) 122.2(10) 1_555 1_555 1_555 yes
C(21) C(22) H(31) 118(1) 1_555 1_555 1_555 no
C(23) C(22) H(31) 118(1) 1_555 1_555 1_555 no
C(22) C(23) C(24) 119(1) 1_555 1_555 1_555 yes
C(22) C(23) H(32) 120(1) 1_555 1_555 1_555 no
C(24) C(23) H(32) 120(1) 1_555 1_555 1_555 no
C(23) C(24) C(25) 121(1) 1_555 1_555 1_555 yes
C(23) C(24) H(33) 119(1) 1_555 1_555 1_555 no
C(25) C(24) H(33) 119(1) 1_555 1_555 1_555 no
C(24) C(25) C(26) 119(1) 1_555 1_555 1_555 yes
C(24) C(25) H(34) 120(1) 1_555 1_555 1_555 no
C(26) C(25) H(34) 120(1) 1_555 1_555 1_555 no
C(21) C(26) C(25) 121(1) 1_555 1_555 1_555 yes
C(21) C(26) H(35) 119(1) 1_555 1_555 1_555 no
C(25) C(26) H(35) 119(1) 1_555 1_555 1_555 no
P(1) C(27) C(28) 118.0(7) 1_555 1_555 1_555 yes
P(1) C(27) C(32) 124.2(8) 1_555 1_555 1_555 yes
C(28) C(27) C(32) 117.7(7) 1_555 1_555 1_555 yes
C(27) C(28) C(29) 119.7(10) 1_555 1_555 1_555 yes
C(27) C(28) H(36) 120.2(7) 1_555 1_555 1_555 no
C(29) C(28) H(36) 120(1) 1_555 1_555 1_555 no
C(28) C(29) C(30) 121(1) 1_555 1_555 1_555 yes
C(28) C(29) H(37) 119(1) 1_555 1_555 1_555 no
C(30) C(29) H(37) 119.1(9) 1_555 1_555 1_555 no
C(29) C(30) C(31) 119.5(9) 1_555 1_555 1_555 yes
C(29) C(30) H(38) 120(1) 1_555 1_555 1_555 no
C(31) C(30) H(38) 120(1) 1_555 1_555 1_555 no
C(30) C(31) C(32) 120(1) 1_555 1_555 1_555 yes
C(30) C(31) H(39) 119.9(10) 1_555 1_555 1_555 no
C(32) C(31) H(39) 119(1) 1_555 1_555 1_555 no
C(27) C(32) C(31) 120(1) 1_555 1_555 1_555 yes
C(27) C(32) H(40) 119.6(9) 1_555 1_555 1_555 no
C(31) C(32) H(40) 119(1) 1_555 1_555 1_555 no
P(1) C(33) C(34) 123.7(6) 1_555 1_555 1_555 yes
P(1) C(33) C(38) 118.8(7) 1_555 1_555 1_555 yes
C(34) C(33) C(38) 117.4(9) 1_555 1_555 1_555 yes
C(33) C(34) C(35) 121.8(8) 1_555 1_555 1_555 yes
C(33) C(34) H(41) 119.1(10) 1_555 1_555 1_555 no
C(35) C(34) H(41) 119.1(10) 1_555 1_555 1_555 no
C(34) C(35) C(36) 119(1) 1_555 1_555 1_555 yes
C(34) C(35) H(42) 120(1) 1_555 1_555 1_555 no
C(36) C(35) H(42) 120(1) 1_555 1_555 1_555 no
C(35) C(36) C(37) 121(1) 1_555 1_555 1_555 yes
C(35) C(36) H(43) 119(1) 1_555 1_555 1_555 no
C(37) C(36) H(43) 119(1) 1_555 1_555 1_555 no
C(36) C(37) C(38) 118.9(10) 1_555 1_555 1_555 yes
C(36) C(37) H(44) 120(1) 1_555 1_555 1_555 no
C(38) C(37) H(44) 120(1) 1_555 1_555 1_555 no
C(33) C(38) C(37) 121.3(10) 1_555 1_555 1_555 yes
C(33) C(38) H(45) 119.3(10) 1_555 1_555 1_555 no
C(37) C(38) H(45) 119.3(9) 1_555 1_555 1_555 no
P(2) C(39) C(40) 121.5(6) 1_555 1_555 1_555 yes
P(2) C(39) C(44) 120.0(7) 1_555 1_555 1_555 yes
C(40) C(39) C(44) 118.3(8) 1_555 1_555 1_555 yes
C(39) C(40) C(41) 121.6(8) 1_555 1_555 1_555 yes
C(39) C(40) H(46) 119(1) 1_555 1_555 1_555 no
C(41) C(40) H(46) 119(1) 1_555 1_555 1_555 no
C(40) C(41) C(42) 119(1) 1_555 1_555 1_555 yes
C(40) C(41) H(47) 120.3(9) 1_555 1_555 1_555 no
C(42) C(41) H(47) 120(1) 1_555 1_555 1_555 no
C(41) C(42) C(43) 121(1) 1_555 1_555 1_555 yes
C(41) C(42) H(48) 119(1) 1_555 1_555 1_555 no
C(43) C(42) H(48) 119.5(10) 1_555 1_555 1_555 no
C(42) C(43) C(44) 120.0(8) 1_555 1_555 1_555 yes
C(42) C(43) H(49) 120(1) 1_555 1_555 1_555 no
C(44) C(43) H(49) 120(1) 1_555 1_555 1_555 no
C(39) C(44) C(43) 119.6(9) 1_555 1_555 1_555 yes
C(39) C(44) H(50) 120.2(9) 1_555 1_555 1_555 no
C(43) C(44) H(50) 120.2(8) 1_555 1_555 1_555 no
P(2) C(45) C(46) 117.6(7) 1_555 1_555 1_555 yes
P(2) C(45) C(50) 125.1(7) 1_555 1_555 1_555 yes
C(46) C(45) C(50) 117.1(8) 1_555 1_555 1_555 yes
C(45) C(46) C(47) 121.7(9) 1_555 1_555 1_555 yes
C(45) C(46) H(51) 119.2(8) 1_555 1_555 1_555 no
C(47) C(46) H(51) 119.2(9) 1_555 1_555 1_555 no
C(46) C(47) C(48) 119.2(10) 1_555 1_555 1_555 yes
C(46) C(47) H(52) 120(1) 1_555 1_555 1_555 no
C(48) C(47) H(52) 120(1) 1_555 1_555 1_555 no
C(47) C(48) C(49) 121(1) 1_555 1_555 1_555 yes
C(47) C(48) H(53) 119(1) 1_555 1_555 1_555 no
C(49) C(48) H(53) 119(1) 1_555 1_555 1_555 no
C(48) C(49) C(50) 118(1) 1_555 1_555 1_555 yes
C(48) C(49) H(54) 120(1) 1_555 1_555 1_555 no
C(50) C(49) H(54) 120(1) 1_555 1_555 1_555 no
C(45) C(50) C(49) 121.4(9) 1_555 1_555 1_555 yes
C(45) C(50) H(55) 119.3(9) 1_555 1_555 1_555 no
C(49) C(50) H(55) 119(1) 1_555 1_555 1_555 no
P(2) C(51) C(52) 118.3(6) 1_555 1_555 1_555 yes
P(2) C(51) C(56) 124.5(7) 1_555 1_555 1_555 yes
C(52) C(51) C(56) 117.2(9) 1_555 1_555 1_555 yes
C(51) C(52) C(53) 121.0(8) 1_555 1_555 1_555 yes
C(51) C(52) H(56) 119(1) 1_555 1_555 1_555 no
C(53) C(52) H(56) 119.5(10) 1_555 1_555 1_555 no
C(52) C(53) C(54) 120(1) 1_555 1_555 1_555 yes
C(52) C(53) H(57) 119(1) 1_555 1_555 1_555 no
C(54) C(53) H(57) 119(1) 1_555 1_555 1_555 no
C(53) C(54) C(55) 119(1) 1_555 1_555 1_555 yes
C(53) C(54) H(58) 120(1) 1_555 1_555 1_555 no
C(55) C(54) H(58) 120(1) 1_555 1_555 1_555 no
C(54) C(55) C(56) 120.3(9) 1_555 1_555 1_555 yes
C(54) C(55) H(59) 119(1) 1_555 1_555 1_555 no
C(56) C(55) H(59) 119(1) 1_555 1_555 1_555 no
C(51) C(56) C(55) 121.4(10) 1_555 1_555 1_555 yes
C(51) C(56) H(60) 119(1) 1_555 1_555 1_555 no
C(55) C(56) H(60) 119.3(9) 1_555 1_555 1_555 no
P(3) C(57) C(58) 119.5(8) 1_555 1_555 1_555 yes
P(3) C(57) C(62) 124.7(8) 1_555 1_555 1_555 yes
C(58) C(57) C(62) 115.7(9) 1_555 1_555 1_555 yes
C(57) C(58) C(59) 122(1) 1_555 1_555 1_555 yes
C(57) C(58) H(61) 118.8(10) 1_555 1_555 1_555 no
C(59) C(58) H(61) 118(1) 1_555 1_555 1_555 no
C(58) C(59) C(60) 119(1) 1_555 1_555 1_555 yes
C(58) C(59) H(62) 120(1) 1_555 1_555 1_555 no
C(60) C(59) H(62) 120(1) 1_555 1_555 1_555 no
C(59) C(60) C(61) 119(1) 1_555 1_555 1_555 yes
C(59) C(60) H(63) 120(1) 1_555 1_555 1_555 no
C(61) C(60) H(63) 120(1) 1_555 1_555 1_555 no
C(60) C(61) C(62) 120(1) 1_555 1_555 1_555 yes
C(60) C(61) H(64) 119(1) 1_555 1_555 1_555 no
C(62) C(61) H(64) 119(1) 1_555 1_555 1_555 no
C(57) C(62) C(61) 121(1) 1_555 1_555 1_555 yes
C(57) C(62) H(65) 119.3(10) 1_555 1_555 1_555 no
C(61) C(62) H(65) 119(1) 1_555 1_555 1_555 no
P(3) C(63) C(64) 125.4(6) 1_555 1_555 1_555 yes
P(3) C(63) C(68) 115.9(7) 1_555 1_555 1_555 yes
C(64) C(63) C(68) 118.6(7) 1_555 1_555 1_555 yes
C(63) C(64) C(65) 121.7(9) 1_555 1_555 1_555 yes
C(63) C(64) H(66) 119.1(8) 1_555 1_555 1_555 no
C(65) C(64) H(66) 119(1) 1_555 1_555 1_555 no
C(64) C(65) C(66) 119(1) 1_555 1_555 1_555 yes
C(64) C(65) H(67) 120(1) 1_555 1_555 1_555 no
C(66) C(65) H(67) 120.2(10) 1_555 1_555 1_555 no
C(65) C(66) C(67) 120.0(9) 1_555 1_555 1_555 yes
C(65) C(66) H(68) 119(1) 1_555 1_555 1_555 no
C(67) C(66) H(68) 119(1) 1_555 1_555 1_555 no
C(66) C(67) C(68) 120.8(9) 1_555 1_555 1_555 yes
C(66) C(67) H(69) 119.6(10) 1_555 1_555 1_555 no
C(68) C(67) H(69) 119(1) 1_555 1_555 1_555 no
C(63) C(68) C(67) 119.2(9) 1_555 1_555 1_555 yes
C(63) C(68) H(70) 120.4(8) 1_555 1_555 1_555 no
C(67) C(68) H(70) 120.4(9) 1_555 1_555 1_555 no
P(3) C(69) C(70) 122.1(9) 1_555 1_555 1_555 yes
P(3) C(69) C(74) 119.0(9) 1_555 1_555 1_555 yes
C(70) C(69) C(74) 118(1) 1_555 1_555 1_555 yes
C(69) C(70) C(71) 119(1) 1_555 1_555 1_555 yes
C(69) C(70) H(71) 120(1) 1_555 1_555 1_555 no
C(71) C(70) H(71) 120(1) 1_555 1_555 1_555 no
C(70) C(71) C(72) 119(1) 1_555 1_555 1_555 yes
C(70) C(71) H(72) 120(1) 1_555 1_555 1_555 no
C(72) C(71) H(72) 120(1) 1_555 1_555 1_555 no
C(71) C(72) C(73) 120(1) 1_555 1_555 1_555 yes
C(71) C(72) H(73) 119(1) 1_555 1_555 1_555 no
C(73) C(72) H(73) 119(1) 1_555 1_555 1_555 no
C(72) C(73) C(74) 121(1) 1_555 1_555 1_555 yes
C(72) C(73) H(74) 119(1) 1_555 1_555 1_555 no
C(74) C(73) H(74) 119(1) 1_555 1_555 1_555 no
C(69) C(74) C(73) 119(1) 1_555 1_555 1_555 yes
C(69) C(74) H(75) 120(1) 1_555 1_555 1_555 no
C(73) C(74) H(75) 120(1) 1_555 1_555 1_555 no
C(76) C(75) C(80) 120(6) 1_555 1_555 1_555 yes
C(76) C(75) H(76) 119(5) 1_555 1_555 1_555 no
C(80) C(75) H(76) 120(7) 1_555 1_555 1_555 no
C(75) C(76) C(77) 120(3) 1_555 1_555 1_555 yes
C(75) C(76) H(77) 120(6) 1_555 1_555 1_555 no
C(77) C(76) H(77) 119(7) 1_555 1_555 1_555 no
C(76) C(77) C(78) 120(4) 1_555 1_555 1_555 yes
C(76) C(77) H(78) 120(7) 1_555 1_555 1_555 no
C(78) C(77) H(78) 119(8) 1_555 1_555 1_555 no
C(77) C(78) C(79) 120(6) 1_555 1_555 1_555 yes
C(77) C(78) H(79) 120(7) 1_555 1_555 1_555 no
C(79) C(78) H(79) 119(5) 1_555 1_555 1_555 no
C(78) C(79) C(80) 119(4) 1_555 1_555 1_555 yes
C(78) C(79) H(80) 120(6) 1_555 1_555 1_555 no
C(80) C(79) H(80) 119(7) 1_555 1_555 1_555 no
C(75) C(80) C(79) 119(4) 1_555 1_555 1_555 yes
C(75) C(80) H(81) 119(8) 1_555 1_555 1_555 no
C(79) C(80) H(81) 120(7) 1_555 1_555 1_555 no

loop_
_geom_bond_atom_site_label_1
_geom_bond_atom_site_label_2
_geom_bond_distance
_geom_bond_site_symmetry_1
_geom_bond_site_symmetry_2
_geom_bond_publ_flag
Ir(1) Pd(1) 2.8832(7) 1_555 1_555 yes
Ir(1) Pd(2) 2.9176(9) 1_555 1_555 yes
Ir(1) Se(1) 2.4295(8) 1_555 1_555 yes
Ir(1) Se(2) 2.4188(9) 1_555 1_555 yes
Ir(1) C(1) 2.231(7) 1_555 1_555 yes
Ir(1) C(2) 2.236(8) 1_555 1_555 yes
Ir(1) C(3) 2.14(1) 1_555 1_555 yes
Ir(1) C(4) 2.19(1) 1_555 1_555 yes
Ir(1) C(5) 2.235(9) 1_555 1_555 yes
Ir(2) Se(1) 2.489(1) 1_555 1_555 yes
Ir(2) Se(2) 2.5175(7) 1_555 1_555 yes
Ir(2) Se(4) 2.472(1) 1_555 1_555 yes
Ir(2) C(11) 2.16(1) 1_555 1_555 yes
Ir(2) C(12) 2.199(9) 1_555 1_555 yes
Ir(2) C(13) 2.223(8) 1_555 1_555 yes
Ir(2) C(14) 2.210(8) 1_555 1_555 yes
Ir(2) C(15) 2.20(1) 1_555 1_555 yes
Pd(1) Pd(2) 2.7778(9) 1_555 1_555 yes
Pd(1) Se(1) 2.434(1) 1_555 1_555 yes
Pd(1) Se(3) 2.439(1) 1_555 1_555 yes
Pd(1) P(1) 2.296(3) 1_555 1_555 yes
Pd(2) Se(2) 2.456(1) 1_555 1_555 yes
Pd(2) Se(3) 2.404(1) 1_555 1_555 yes
Pd(2) Se(4) 2.8506(9) 1_555 1_555 yes
Pd(2) P(2) 2.289(3) 1_555 1_555 yes
Pd(3) Se(3) 2.4957(9) 1_555 1_555 yes
Pd(3) Se(4) 2.526(1) 1_555 1_555 yes
Pd(3) Se(5) 2.4515(9) 1_555 1_555 yes
Pd(3) P(3) 2.264(3) 1_555 1_555 yes
Se(4) Se(5) 2.352(1) 1_555 1_555 yes
P(1) C(21) 1.84(1) 1_555 1_555 yes
P(1) C(27) 1.824(7) 1_555 1_555 yes
P(1) C(33) 1.822(9) 1_555 1_555 yes
P(2) C(39) 1.844(9) 1_555 1_555 yes
P(2) C(45) 1.829(8) 1_555 1_555 yes
P(2) C(51) 1.829(10) 1_555 1_555 yes
P(3) C(57) 1.818(9) 1_555 1_555 yes
P(3) C(63) 1.825(8) 1_555 1_555 yes
P(3) C(69) 1.85(1) 1_555 1_555 yes
C(1) C(2) 1.48(1) 1_555 1_555 yes
C(1) C(5) 1.46(1) 1_555 1_555 yes
C(1) C(6) 1.54(1) 1_555 1_555 yes
C(2) C(3) 1.43(1) 1_555 1_555 yes
C(2) C(7) 1.51(1) 1_555 1_555 yes
C(3) C(4) 1.43(1) 1_555 1_555 yes
C(3) C(8) 1.50(1) 1_555 1_555 yes
C(4) C(5) 1.41(1) 1_555 1_555 yes
C(4) C(9) 1.50(1) 1_555 1_555 yes
C(5) C(10) 1.48(1) 1_555 1_555 yes
C(11) C(12) 1.45(2) 1_555 1_555 yes
C(11) C(15) 1.37(2) 1_555 1_555 yes
C(11) C(16) 1.54(2) 1_555 1_555 yes
C(12) C(13) 1.42(2) 1_555 1_555 yes
C(12) C(17) 1.49(2) 1_555 1_555 yes
C(13) C(14) 1.42(1) 1_555 1_555 yes
C(13) C(18) 1.52(2) 1_555 1_555 yes
C(14) C(15) 1.41(2) 1_555 1_555 yes
C(14) C(19) 1.51(2) 1_555 1_555 yes
C(15) C(20) 1.48(2) 1_555 1_555 yes
C(21) C(22) 1.37(1) 1_555 1_555 yes
C(21) C(26) 1.38(1) 1_555 1_555 yes
C(22) C(23) 1.39(2) 1_555 1_555 yes
C(23) C(24) 1.36(2) 1_555 1_555 yes
C(24) C(25) 1.35(2) 1_555 1_555 yes
C(25) C(26) 1.40(2) 1_555 1_555 yes
C(27) C(28) 1.39(1) 1_555 1_555 yes
C(27) C(32) 1.39(2) 1_555 1_555 yes
C(28) C(29) 1.37(1) 1_555 1_555 yes
C(29) C(30) 1.36(2) 1_555 1_555 yes
C(30) C(31) 1.35(2) 1_555 1_555 yes
C(31) C(32) 1.39(1) 1_555 1_555 yes
C(33) C(34) 1.38(1) 1_555 1_555 yes
C(33) C(38) 1.37(1) 1_555 1_555 yes
C(34) C(35) 1.40(2) 1_555 1_555 yes
C(35) C(36) 1.34(2) 1_555 1_555 yes
C(36) C(37) 1.38(2) 1_555 1_555 yes
C(37) C(38) 1.40(2) 1_555 1_555 yes
C(39) C(40) 1.38(1) 1_555 1_555 yes
C(39) C(44) 1.38(1) 1_555 1_555 yes
C(40) C(41) 1.38(2) 1_555 1_555 yes
C(41) C(42) 1.35(1) 1_555 1_555 yes
C(42) C(43) 1.36(2) 1_555 1_555 yes
C(43) C(44) 1.40(1) 1_555 1_555 yes
C(45) C(46) 1.39(1) 1_555 1_555 yes
C(45) C(50) 1.37(1) 1_555 1_555 yes
C(46) C(47) 1.39(1) 1_555 1_555 yes
C(47) C(48) 1.35(2) 1_555 1_555 yes
C(48) C(49) 1.35(2) 1_555 1_555 yes
C(49) C(50) 1.41(1) 1_555 1_555 yes
C(51) C(52) 1.38(1) 1_555 1_555 yes
C(51) C(56) 1.39(1) 1_555 1_555 yes
C(52) C(53) 1.38(2) 1_555 1_555 yes
C(53) C(54) 1.39(1) 1_555 1_555 yes
C(54) C(55) 1.34(2) 1_555 1_555 yes
C(55) C(56) 1.39(2) 1_555 1_555 yes
C(57) C(58) 1.38(2) 1_555 1_555 yes
C(57) C(62) 1.40(2) 1_555 1_555 yes
C(58) C(59) 1.35(2) 1_555 1_555 yes
C(59) C(60) 1.38(2) 1_555 1_555 yes
C(60) C(61) 1.32(2) 1_555 1_555 yes
C(61) C(62) 1.38(2) 1_555 1_555 yes
C(63) C(64) 1.36(1) 1_555 1_555 yes
C(63) C(68) 1.40(1) 1_555 1_555 yes
C(64) C(65) 1.37(1) 1_555 1_555 yes
C(65) C(66) 1.37(2) 1_555 1_555 yes
C(66) C(67) 1.36(2) 1_555 1_555 yes
C(67) C(68) 1.39(1) 1_555 1_555 yes
C(69) C(70) 1.38(2) 1_555 1_555 yes
C(69) C(74) 1.39(2) 1_555 1_555 yes
C(70) C(71) 1.42(2) 1_555 1_555 yes
C(71) C(72) 1.37(2) 1_555 1_555 yes
C(72) C(73) 1.32(3) 1_555 1_555 yes
C(73) C(74) 1.38(2) 1_555 1_555 yes
C(75) C(76) 1.4(1) 1_555 1_555 yes
C(75) C(80) 1.39(9) 1_555 1_555 yes
C(76) C(77) 1.4(1) 1_555 1_555 yes
C(77) C(78) 1.39(9) 1_555 1_555 yes
C(78) C(79) 1.4(1) 1_555 1_555 yes
C(79) C(80) 1.4(1) 1_555 1_555 yes

loop_
_geom_contact_atom_site_label_1
_geom_contact_atom_site_label_2
_geom_contact_distance
_geom_contact_site_symmetry_1
_geom_contact_site_symmetry_2
Ir(1) Ir(2) 3.7641(4) 1_555 1_555
Ir(2) Pd(1) 3.9344(6) 1_555 1_555
Ir(2) Pd(2) 3.7643(7) 1_555 1_555
Pd(1) Pd(3) 3.079(1) 1_555 1_555
Pd(2) Pd(3) 3.2181(9) 1_555 1_555
C(16) C(42) 3.53(3) 1_555 2_556
C(17) C(72) 3.59(3) 1_555 1_455
C(40) C(41) 3.59(2) 1_555 2_656
C(41) C(41) 3.50(3) 1_555 2_656
C(43) C(77) 3.45(6) 1_555 2_656
C(48) C(67) 3.44(2) 1_555 2_666
C(48) C(66) 3.50(2) 1_555 2_666
C(49) C(75) 3.46(9) 1_555 1_555
C(60) C(66) 3.58(2) 1_555 2_665
C(72) C(73) 3.46(2) 1_555 2_655
C(72) C(72) 3.54(3) 1_555 2_655
